data_4322316
loop_
_publ_author_name
'Yann Garcia'
'Olivier Kahn'
'Louis Rabardel'
'Benoit Chansou'
'Lionel Salmon'
'Jean Pierre Tuchagues'

_publ_contact_author
;
Chansou Benoit
Laboratoire de Chimie de Coordination
UPR CNRS No 8241
205 route de Narbonne
F-31077 Toulouse cedex
France
;
_publ_contact_author_email ' chansou@lcc-toulouse.fr '
_publ_contact_author_fax ' (33) 5 61 55 30 03 '
_publ_contact_author_phone ' (33) 5 61 33 31 49 '
_publ_section_title
;
 Two-Step Spin Conversion for the Three-Dimensional Compound
 Tris(4,4'-bis-1,2,4-triazole)iron(II) Diperchlorate
;
_journal_name_full 'Inorganic Chemistry'
_journal_page_first 4663
_journal_page_last 4670
_journal_paper_doi 10.1021/ic990511q
_journal_volume 38
_journal_year 1999
_chemical_formula_moiety ' C4 H4 Fe0.33 N6 Cl0.67 O2.67 '
_chemical_formula_sum 'C4 H4 Cl0.67 Fe0.33 N6 O2.67'
_chemical_formula_weight 221.03
_space_group_IT_number 148
_symmetry_cell_setting trigonal
_symmetry_space_group_name_Hall '-R 3'
_symmetry_space_group_name_H-M 'R -3 :H'
_cell_angle_alpha 90
_cell_angle_beta 90
_cell_angle_gamma 120
_cell_formula_units_Z 6
_cell_length_a 10.971
_cell_length_b 10.971
_cell_length_c 35.517
_cell_measurement_reflns_used 5000
_cell_measurement_temperature 260
_cell_measurement_theta_max 24.2
_cell_measurement_theta_min 2.2
_cell_volume 3702.195
_diffrn_ambient_temperature 260
_diffrn_measurement_method '\f oscillation '
_diffrn_radiation_type ' Mo K\a '
_diffrn_radiation_wavelength 0.71073
_diffrn_reflns_av_R_equivalents 0.07
_diffrn_reflns_limit_h_max 6
_diffrn_reflns_limit_h_min -12
_diffrn_reflns_limit_k_max 12
_diffrn_reflns_limit_k_min 0
_diffrn_reflns_limit_l_max 40
_diffrn_reflns_limit_l_min 0
_diffrn_reflns_number 1314
_diffrn_reflns_theta_max 24.16
_diffrn_reflns_theta_min 2.22
_diffrn_standards_decay_% negligible
_diffrn_standards_interval_count ' Area detector used '
_diffrn_standards_interval_time ' Area detector used '
_diffrn_standards_number ' 200 for each image '
_exptl_absorpt_coefficient_mu 0.90
_exptl_absorpt_correction_type none
_exptl_crystal_colour ' colorless '
_exptl_crystal_density_diffrn 1.78
_exptl_crystal_density_meas ?
_exptl_crystal_description ' box '
_exptl_crystal_F_000 2007.64
_exptl_crystal_size_max 0.45
_exptl_crystal_size_mid 0.225
_exptl_crystal_size_min 0.05
_refine_diff_density_max 0.50
_refine_diff_density_min -1.84
_refine_ls_extinction_method None
_refine_ls_goodness_of_fit_obs 1.1478
_refine_ls_number_parameters 142
_refine_ls_number_reflns 963
_refine_ls_R_factor_obs 0.0401
_refine_ls_shift/esd_max 0.049214
_refine_ls_structure_factor_coef F
_refine_ls_wR_factor_obs 0.0447
_reflns_limit_h_max 6
_reflns_limit_h_min -12
_reflns_limit_k_max 12
_reflns_limit_k_min 0
_reflns_limit_l_max 40
_reflns_limit_l_min 0
_reflns_number_observed 963
_reflns_number_total 5688
_reflns_observed_criterion >2.00\s(I)
_cod_data_source_file ic990511q_2.cif
_cod_data_source_block (1)
_cod_depositor_comments
;
The following automatic conversions were performed:

'_symmetry_cell_setting' value 'trigonal ' changed to 'trigonal'
according to the built-in table from CIF Core dictionary named
'cif_core.dic' version 2.4.1 from 2010-06-29.

Automatic conversion script
Id: cif_fix_values 1673 2011-04-08 12:14:43Z adriana 

The following automatic conversions were performed:

'_exptl_crystal_density_meas' value ' not measured ' was changed to
'?' - the value is perceived as not measured.

Automatic conversion script
Id: cif_fix_values 3008 2015-01-20 13:52:24Z robertas 
;
_cod_original_cell_volume 3702.19
_cod_original_sg_symbol_H-M 'R -3 '
_cod_original_formula_sum ' C4 H4 Fe0.33 N6 Cl0.67 O2.67 '
_cod_database_code 4322316

loop_
_symmetry_equiv_pos_as_xyz
x,y,z
-x,-y,-z
x+1/3,y+2/3,z+2/3
-x+1/3,-y+2/3,-z+2/3
x+2/3,y+1/3,z+1/3
-x+2/3,-y+1/3,-z+1/3
-y,x-y,z
y,-x+y,-z
-y+1/3,x-y+2/3,z+2/3
y+1/3,-x+y+2/3,-z+2/3
-y+2/3,x-y+1/3,z+1/3
y+2/3,-x+y+1/3,-z+1/3
-x+y,-x,z
x-y,x,-z
-x+y+1/3,-x+2/3,z+2/3
x-y+1/3,x+2/3,-z+2/3
-x+y+2/3,-x+1/3,z+1/3
x-y+2/3,x+1/3,-z+1/3

loop_
_atom_site_aniso_label
_atom_site_aniso_U_11
_atom_site_aniso_U_22
_atom_site_aniso_U_33
_atom_site_aniso_U_23
_atom_site_aniso_U_13
_atom_site_aniso_U_12
FE1 0.0218(4) 0.0218(4) 0.0220(6) 0.0000 0.0000 0.0109(2)
FE2 0.0200(3) 0.0200(3) 0.0228(6) 0.0000 0.0000 0.0100(2)
N1 0.030(2) 0.028(2) 0.031(2) -0.002(1) -0.006(1) 0.013(1)
N2 0.049(2) 0.030(2) 0.044(2) -0.009(1) -0.017(2) 0.021(2)
N3 0.027(2) 0.025(1) 0.033(2) 0.003(1) -0.008(1) 0.011(1)
N4 0.025(2) 0.029(2) 0.038(2) 0.010(1) -0.005(1) 0.013(1)
N5 0.028(2) 0.051(2) 0.056(2) 0.027(2) 0.010(2) 0.021(2)
N6 0.025(2) 0.029(2) 0.037(2) 0.008(1) 0.001(1) 0.013(1)
C1 0.028(2) 0.032(2) 0.034(2) -0.002(2) -0.006(2) 0.015(2)
C2 0.046(2) 0.031(2) 0.039(2) -0.005(2) -0.016(2) 0.019(2)
C3 0.029(2) 0.053(3) 0.057(3) 0.029(2) 0.012(2) 0.021(2)
C4 0.028(2) 0.029(2) 0.043(2) 0.009(2) 0.002(2) 0.014(2)
CL1 0.0662(8) 0.0662(8) 0.058(1) 0.0000 0.0000 0.0331(4)
O11 0.24(1) 0.43(1) 0.148(7) 0.069(9) -0.015(6) 0.25(1)
O12 0.141(5) 0.141(5) 0.070(5) 0.0000 0.0000 0.070(3)
CL2 0.0600(8) 0.0600(8) 0.062(1) 0.0000 0.0000 0.0300(4)
O21 0.31(1) 0.31(1) 0.089(9) 0.0000 0.0000 0.153(7)
O22 0.078(4) 0.168(6) 0.254(8) -0.031(6) 0.027(4) 0.060(4)

loop_
_atom_site_label
_atom_site_type_symbol
_atom_site_fract_x
_atom_site_fract_y
_atom_site_fract_z
_atom_site_U_iso_or_equiv
_atom_site_occupancy
_atom_site_thermal_displace_type
FE1 Fe 0.0000 0.0000 0.0000 0.0219 1.0000 Uani
FE2 Fe 0.3333 -0.3333 0.1667 0.0209 1.0000 Uani
N1 N 0.1867(3) 0.0841(3) 0.03465(8) 0.0305 1.0000 Uani
N2 N 0.2097(4) 0.1752(3) 0.06453(9) 0.0405 1.0000 Uani
N3 N 0.3137(3) 0.0553(3) 0.07556(8) 0.0288 1.0000 Uani
N4 N 0.3747(3) -0.0082(3) 0.09484(9) 0.0311 1.0000 Uani
N5 N 0.5201(3) -0.0766(4) 0.1117(1) 0.0448 1.0000 Uani
N6 N 0.3976(3) -0.1478(3) 0.13245(9) 0.0307 1.0000 Uani
C1 C 0.2489(4) 0.0132(4) 0.0419(1) 0.0314 1.0000 Uani
C2 C 0.2849(4) 0.1545(4) 0.0887(1) 0.0388 1.0000 Uani
C3 C 0.5032(4) 0.0056(5) 0.0891(1) 0.0460 1.0000 Uani
C4 C 0.3129(4) -0.1046(4) 0.1220(1) 0.0333 1.0000 Uani
CL1 Cl 0.6667 0.3333 0.15528(7) 0.0637 1.0000 Uani
O11 O 0.773(1) 0.316(1) 0.1670(2) 0.2339 1.0000 Uani
O12 O 0.6667 0.3333 0.1154(2) 0.1170 1.0000 Uani
CL2 Cl 0.6667 0.3333 0.00201(6) 0.0608 1.0000 Uani
O21 O 0.6667 0.3333 -0.0352(4) 0.2331 1.0000 Uani
O22 O 0.5369(6) 0.3081(8) 0.0141(3) 0.1671 1.0000 Uani
H1 H 0.252(5) -0.056(5) 0.026(1) 0.05(1) 1.0000 Uiso
H2 H 0.320(5) 0.200(5) 0.112(1) 0.05(1) 1.0000 Uiso
H3 H 0.570(5) 0.064(6) 0.070(2) 0.07(2) 1.0000 Uiso
H4 H 0.221(5) -0.134(5) 0.128(1) 0.06(1) 1.0000 Uiso

loop_
_atom_type_symbol
_atom_type_scat_dispersion_real
_atom_type_scat_dispersion_imag
_atom_type_scat_Cromer_Mann_a1
_atom_type_scat_Cromer_Mann_b1
_atom_type_scat_Cromer_Mann_a2
_atom_type_scat_Cromer_Mann_b2
_atom_type_scat_Cromer_Mann_a3
_atom_type_scat_Cromer_Mann_b3
_atom_type_scat_Cromer_Mann_a4
_atom_type_scat_Cromer_Mann_b4
_atom_type_scat_Cromer_Mann_c
_atom_type_scat_source
C 0.0020 0.0020 2.3100 20.8439 1.0200 10.2075 1.5886 0.5687 0.8650 51.6512 0.2156 International_Tables_Vol_IV_Table_2.2B
H 0.0000 0.0000 0.4930 10.5109 0.3229 26.1257 0.1402 3.1424 0.0408 57.7997 0.0030 International_Tables_Vol_IV_Table_2.2B
N 0.0040 0.0030 12.2126 0.0057 3.1322 9.8933 2.0125 28.9975 1.1663 0.5826 -11.5290 International_Tables_Vol_IV_Table_2.2B
O 0.0080 0.0060 3.0485 13.2771 2.2868 5.7011 1.5463 0.3239 0.8670 32.9089 0.2508 International_Tables_Vol_IV_Table_2.2B
Cl 0.1320 0.1590 11.4604 0.0104 7.1964 1.1662 6.2556 18.5194 1.6455 47.7784 -9.5574 International_Tables_Vol_IV_Table_2.2B
Fe 0.3010 0.8450 11.7695 4.7611 7.3573 0.3072 3.5222 15.3535 2.3045 76.8805 1.0369 International_Tables_Vol_IV_Table_2.2B

loop_
_geom_angle_atom_site_label_1
_geom_angle_site_symmetry_1
_geom_angle_atom_site_label_2
_geom_angle_site_symmetry_2
_geom_angle_atom_site_label_3
_geom_angle_site_symmetry_3
_geom_angle
_geom_angle_publ_flag
N1 . FE1 . N1 2_555 179.99 yes
N1 . FE1 . N1 7_555 90.8(1) yes
N1 2_555 FE1 . N1 7_555 89.2(1) yes
N1 . FE1 . N1 8_555 89.2(1) yes
N1 2_555 FE1 . N1 8_555 90.8(1) yes
N1 7_555 FE1 . N1 8_555 179.99 yes
N1 . FE1 . N1 13_555 90.8(1) yes
N1 2_555 FE1 . N1 13_555 89.2(1) yes
N1 7_555 FE1 . N1 13_555 90.8(1) yes
N1 8_555 FE1 . N1 13_555 89.2(1) yes
N1 . FE1 . N1 14_555 89.2(1) yes
N1 2_555 FE1 . N1 14_555 90.8(1) yes
N1 7_555 FE1 . N1 14_555 89.2(1) yes
N1 8_555 FE1 . N1 14_555 90.8(1) yes
N1 13_555 FE1 . N1 14_555 179.99 yes
N6 . FE2 . N6 6_545 179.99 yes
N6 . FE2 . N6 7_545 91.5(1) yes
N6 6_545 FE2 . N6 7_545 88.5(1) yes
N6 . FE2 . N6 12_555 88.5(1) yes
N6 6_545 FE2 . N6 12_555 91.5(1) yes
N6 7_545 FE2 . N6 12_555 179.99 yes
N6 . FE2 . N6 13_655 91.5(1) yes
N6 6_545 FE2 . N6 13_655 88.5(1) yes
N6 7_545 FE2 . N6 13_655 91.5(1) yes
N6 12_555 FE2 . N6 13_655 88.5(1) yes
N6 . FE2 . N6 18_445 88.5(1) yes
N6 6_545 FE2 . N6 18_445 91.5(1) yes
N6 7_545 FE2 . N6 18_445 88.5(1) yes
N6 12_555 FE2 . N6 18_445 91.5(1) yes
N6 13_655 FE2 . N6 18_445 179.99 yes
FE1 . N1 . N2 . 122.3(2) yes
FE1 . N1 . C1 . 121.9(2) yes
N2 . N1 . C1 . 108.7(3) yes
N1 . N2 . C2 . 106.4(3) yes
N4 . N3 . C1 . 125.3(3) yes
N4 . N3 . C2 . 127.3(3) yes
C1 . N3 . C2 . 106.5(3) yes
N3 . N4 . C3 . 127.9(3) yes
N3 . N4 . C4 . 125.5(3) yes
C3 . N4 . C4 . 106.5(3) yes
N6 . N5 . C3 . 106.8(3) yes
FE2 . N6 . N5 . 126.8(2) yes
FE2 . N6 . C4 . 123.5(3) yes
N5 . N6 . C4 . 108.3(3) yes
N1 . C1 . N3 . 108.4(3) yes
N1 . C1 . H1 . 127.3(27) no
N3 . C1 . H1 . 124.3(27) no
N2 . C2 . N3 . 109.9(4) yes
N2 . C2 . H2 . 128.3(26) no
N3 . C2 . H2 . 121.8(26) no
N4 . C3 . N5 . 109.5(3) yes
N4 . C3 . H3 . 125.3(31) no
N5 . C3 . H3 . 125.1(31) no
N4 . C4 . N6 . 108.9(3) yes
N4 . C4 . H4 . 119.2(30) no
N6 . C4 . H4 . 131.5(30) no
O11 . CL1 . O11 7_655 110.8(4) yes
O11 . CL1 . O11 13_665 110.8(4) yes
O11 7_655 CL1 . O11 13_665 110.8(4) yes
O11 . CL1 . O12 . 108.1(4) yes
O11 7_655 CL1 . O12 . 108.1(4) yes
O11 13_665 CL1 . O12 . 108.1(4) yes
O21 . CL2 . O22 . 108.2(4) yes
O21 . CL2 . O22 7_655 108.2(4) yes
O22 . CL2 . O22 7_655 110.7(4) yes
O21 . CL2 . O22 13_665 108.2(4) yes
O22 . CL2 . O22 13_665 110.7(4) yes
O22 7_655 CL2 . O22 13_665 110.7(4) yes

loop_
_geom_bond_atom_site_label_1
_geom_bond_site_symmetry_1
_geom_bond_atom_site_label_2
_geom_bond_site_symmetry_2
_geom_bond_distance
_geom_bond_publ_flag
FE1 . N1 . 2.161(3) yes
FE1 . N1 2_555 2.161(3) yes
FE1 . N1 7_555 2.161(3) yes
FE1 . N1 8_555 2.161(3) yes
FE1 . N1 13_555 2.161(3) yes
FE1 . N1 14_555 2.161(3) yes
FE2 . N6 . 2.164(3) yes
FE2 . N6 6_545 2.164(3) yes
FE2 . N6 7_545 2.164(3) yes
FE2 . N6 12_555 2.164(3) yes
FE2 . N6 13_655 2.164(3) yes
FE2 . N6 18_445 2.164(3) yes
N1 . N2 . 1.392(4) yes
N1 . C1 . 1.292(5) yes
N2 . C2 . 1.286(5) yes
N3 . N4 . 1.367(4) yes
N3 . C1 . 1.350(5) yes
N3 . C2 . 1.358(5) yes
N4 . C3 . 1.356(5) yes
N4 . C4 . 1.338(5) yes
N5 . N6 . 1.382(4) yes
N5 . C3 . 1.287(5) yes
N6 . C4 . 1.291(5) yes
C1 . H1 . 0.95(5) no
C2 . H2 . 0.95(5) no
C3 . H3 . 0.96(5) no
C4 . H4 . 0.92(5) no
CL1 . O11 . 1.338(7) yes
CL1 . O11 7_655 1.338(7) yes
CL1 . O11 13_665 1.338(7) yes
CL1 . O12 . 1.417(8) yes
CL2 . O21 . 1.32(1) yes
CL2 . O22 . 1.376(6) yes
CL2 . O22 7_655 1.376(6) yes
CL2 . O22 13_665 1.376(6) yes

loop_
_cod_changelog_entry_id
_cod_changelog_entry_author
_cod_changelog_entry_date
_cod_changelog_entry_text
1 'Vaitkus, Antanas' 2024-11-19T15:14:39+02:00
;
 Added the '_atom_site_type_symbol' data item.
;
